data_4022114
loop_
_publ_author_name
'Manab Chakravarty'
'K. C. Kumara Swamy'

_publ_section_title
;
 Palladium-Catalyzed Coupling of Allenylphosphonates, Phenylallenes,
 and Allenyl Esters: Remarkable Salt Effect and Routes to Novel
 Benzofurans and Isocoumarins
;
_journal_name_full 'Journal of Organic Chemistry'
_journal_page_first 9128
_journal_page_last 9138
_journal_paper_doi 10.1021/jo061525y
_journal_volume 71
_journal_year 2006
_chemical_formula_sum 'C17 H21 O5 P'
_chemical_formula_weight 336.31
_chemical_name_systematic
; 
 ? 
;
_space_group_IT_number 29
_symmetry_cell_setting orthorhombic
_symmetry_space_group_name_Hall 'P 2c -2ac'
_symmetry_space_group_name_H-M 'P c a 21'
_atom_sites_solution_hydrogens geom
_atom_sites_solution_primary direct
_atom_sites_solution_secondary difmap
_audit_creation_method SHELXL-97
_cell_angle_alpha 90.00
_cell_angle_beta 90.00
_cell_angle_gamma 90.00
_cell_formula_units_Z 4
_cell_length_a 25.252(2)
_cell_length_b 6.2471(5)
_cell_length_c 10.3606(9)
_cell_measurement_reflns_used 3658
_cell_measurement_temperature 273(2)
_cell_measurement_theta_max 25.51
_cell_measurement_theta_min 2.54
_cell_volume 1634.4(2)
_computing_cell_refinement 'Bruker SMART'
_computing_data_collection 'Bruker SMART'
_computing_data_reduction 'Bruker SAINT'
_computing_molecular_graphics 'Bruker SHELXTL'
_computing_publication_material 'Bruker SHELXTL'
_computing_structure_refinement 'SHELXL-97 (Sheldrick, 1997)'
_computing_structure_solution 'SHELXS-97 (Sheldrick, 1990)'
_diffrn_ambient_temperature 273(2)
_diffrn_measured_fraction_theta_full 0.999
_diffrn_measured_fraction_theta_max 0.999
_diffrn_measurement_device_type 'CCD area detector'
_diffrn_measurement_method 'phi and omega scans'
_diffrn_radiation_monochromator graphite
_diffrn_radiation_source 'fine-focus sealed tube'
_diffrn_radiation_type MoK\a
_diffrn_radiation_wavelength 0.71073
_diffrn_reflns_av_R_equivalents 0.0686
_diffrn_reflns_av_sigmaI/netI 0.0684
_diffrn_reflns_limit_h_max 30
_diffrn_reflns_limit_h_min -30
_diffrn_reflns_limit_k_max 7
_diffrn_reflns_limit_k_min -7
_diffrn_reflns_limit_l_max 12
_diffrn_reflns_limit_l_min -12
_diffrn_reflns_number 13659
_diffrn_reflns_theta_full 25.00
_diffrn_reflns_theta_max 25.00
_diffrn_reflns_theta_min 1.61
_exptl_absorpt_coefficient_mu 0.191
_exptl_absorpt_correction_T_max 0.9628
_exptl_absorpt_correction_T_min 0.9414
_exptl_absorpt_correction_type 'empirical sadabs'
_exptl_crystal_colour colorless
_exptl_crystal_density_diffrn 1.367
_exptl_crystal_density_meas ?
_exptl_crystal_density_method 'not measured'
_exptl_crystal_description block
_exptl_crystal_F_000 712
_exptl_crystal_size_max 0.32
_exptl_crystal_size_mid 0.26
_exptl_crystal_size_min 0.20
_refine_diff_density_max 0.433
_refine_diff_density_min -0.244
_refine_diff_density_rms 0.040
_refine_ls_abs_structure_details 'Flack H D (1983), Acta Cryst. A39, 876-881'
_refine_ls_abs_structure_Flack 0.02(13)
_refine_ls_extinction_method none
_refine_ls_goodness_of_fit_ref 0.975
_refine_ls_hydrogen_treatment none
_refine_ls_matrix_type full
_refine_ls_number_parameters 212
_refine_ls_number_reflns 2887
_refine_ls_number_restraints 1
_refine_ls_restrained_S_all 0.975
_refine_ls_R_factor_all 0.0786
_refine_ls_R_factor_gt 0.0529
_refine_ls_shift/su_max 0.001
_refine_ls_shift/su_mean 0.000
_refine_ls_structure_factor_coef Fsqd
_refine_ls_weighting_details 'calc w=1/[\s^2^(Fo^2^)+(0.0255P)^2^+0.0000P] where P=(Fo^2^+2Fc^2^)/3'
_refine_ls_weighting_scheme calc
_refine_ls_wR_factor_gt 0.0751
_refine_ls_wR_factor_ref 0.0810
_reflns_number_gt 2063
_reflns_number_total 2887
_reflns_threshold_expression >2sigma(I)
_cod_data_source_file jo061525ysi20060722_122107_12.cif
_cod_depositor_comments
;
The following automatic conversions were performed:
'_symmetry_cell_setting' value 'Orthorhombic' changed to 'orthorhombic'
according to '/home/saulius/struct/CIF-dictionaries/cif_core.dic'
dictionary named 'cif_core.dic' version 2.4.1 from 2010-06-29.

Automatic conversion script
Id: cif_fix_enum 1527 2010-12-29 10:47:43Z saulius 

The following automatic conversions were performed:

'_exptl_crystal_density_meas' value 'none' was changed to '?' - the
value is perceived as not measured.

Automatic conversion script
Id: cif_fix_values 3008 2015-01-20 13:52:24Z robertas 
;
_cod_database_code 4022114

loop_
_symmetry_equiv_pos_as_xyz
'x, y, z'
'-x, -y, z+1/2'
'x+1/2, -y, z'
'-x+1/2, y, z+1/2'

loop_
_atom_site_label
_atom_site_type_symbol
_atom_site_fract_x
_atom_site_fract_y
_atom_site_fract_z
_atom_site_U_iso_or_equiv
_atom_site_adp_type
_atom_site_occupancy
_atom_site_symmetry_multiplicity
_atom_site_calc_flag
_atom_site_refinement_flags
P P 0.55576(4) 0.50200(16) 0.32626(10) 0.0436(2) Uani 1 1 d .
O1 O 0.51552(10) 0.6104(4) 0.4220(2) 0.0517(7) Uani 1 1 d .
O2 O 0.53123(9) 0.5408(4) 0.1885(2) 0.0458(7) Uani 1 1 d .
O3 O 0.56221(9) 0.2755(3) 0.3548(3) 0.0591(8) Uani 1 1 d .
O4 O 0.72320(10) 0.5623(4) 0.1175(3) 0.0527(7) Uani 1 1 d .
O5 O 0.80552(11) 0.6707(4) 0.1257(3) 0.0777(9) Uani 1 1 d .
C1 C 0.48946(15) 0.8094(6) 0.3881(4) 0.0540(12) Uani 1 1 d .
H1A H 0.5151 0.9249 0.3909 0.065 Uiso 1 1 calc R
H1B H 0.4622 0.8401 0.4515 0.065 Uiso 1 1 calc R
C2 C 0.46438(14) 0.8022(5) 0.2544(4) 0.0423(9) Uani 1 1 d .
C3 C 0.50724(13) 0.7464(5) 0.1605(3) 0.0450(10) Uani 1 1 d .
H3A H 0.4925 0.7435 0.0741 0.054 Uiso 1 1 calc R
H3B H 0.5343 0.8564 0.1630 0.054 Uiso 1 1 calc R
C4 C 0.44321(15) 1.0247(6) 0.2232(4) 0.0667(13) Uani 1 1 d .
H4A H 0.4716 1.1266 0.2273 0.100 Uiso 1 1 calc R
H4B H 0.4164 1.0629 0.2847 0.100 Uiso 1 1 calc R
H4C H 0.4283 1.0248 0.1380 0.100 Uiso 1 1 calc R
C5 C 0.41924(14) 0.6376(5) 0.2498(4) 0.0639(12) Uani 1 1 d .
H5A H 0.4047 0.6329 0.1643 0.096 Uiso 1 1 calc R
H5B H 0.3921 0.6782 0.3099 0.096 Uiso 1 1 calc R
H5C H 0.4327 0.4989 0.2725 0.096 Uiso 1 1 calc R
C6 C 0.61401(13) 0.6619(5) 0.3401(4) 0.0397(9) Uani 1 1 d .
H6 H 0.6163 0.7317 0.4192 0.048 Uiso 1 1 calc R
C7 C 0.65494(13) 0.7044(5) 0.2632(4) 0.0351(9) Uani 1 1 d .
C8 C 0.66594(14) 0.6051(5) 0.1322(4) 0.0402(9) Uani 1 1 d .
C9 C 0.65020(15) 0.7572(5) 0.0249(4) 0.0506(10) Uani 1 1 d .
H9A H 0.6683 0.8912 0.0361 0.076 Uiso 1 1 calc R
H9B H 0.6126 0.7806 0.0275 0.076 Uiso 1 1 calc R
H9C H 0.6597 0.6963 -0.0570 0.076 Uiso 1 1 calc R
C10 C 0.64295(14) 0.3818(6) 0.1106(4) 0.0537(11) Uani 1 1 d .
H10A H 0.6602 0.3160 0.0382 0.081 Uiso 1 1 calc R
H10B H 0.6057 0.3929 0.0936 0.081 Uiso 1 1 calc R
H10C H 0.6485 0.2961 0.1863 0.081 Uiso 1 1 calc R
C11 C 0.76046(16) 0.7015(6) 0.1569(4) 0.0520(11) Uani 1 1 d .
C12 C 0.74301(15) 0.8797(6) 0.2396(4) 0.0419(9) Uani 1 1 d .
C13 C 0.77753(15) 1.0480(6) 0.2627(4) 0.0569(12) Uani 1 1 d .
H13 H 0.8105 1.0498 0.2226 0.068 Uiso 1 1 calc R
C14 C 0.76362(16) 1.2114(6) 0.3437(4) 0.0578(12) Uani 1 1 d .
H14 H 0.7865 1.3263 0.3564 0.069 Uiso 1 1 calc R
C15 C 0.71562(17) 1.2046(6) 0.4062(4) 0.0579(12) Uani 1 1 d .
H15 H 0.7066 1.3122 0.4642 0.069 Uiso 1 1 calc R
C16 C 0.68080(15) 1.0386(5) 0.3833(4) 0.0464(10) Uani 1 1 d .
H16 H 0.6483 1.0365 0.4257 0.056 Uiso 1 1 calc R
C17 C 0.69328(15) 0.8748(5) 0.2982(3) 0.0360(9) Uani 1 1 d .

loop_
_atom_site_aniso_label
_atom_site_aniso_U_11
_atom_site_aniso_U_22
_atom_site_aniso_U_33
_atom_site_aniso_U_23
_atom_site_aniso_U_13
_atom_site_aniso_U_12
P 0.0444(5) 0.0418(5) 0.0446(5) 0.0032(6) 0.0045(7) -0.0075(5)
O1 0.0526(17) 0.0591(17) 0.0433(16) 0.0088(14) 0.0106(14) -0.0057(14)
O2 0.0470(14) 0.0429(15) 0.0474(16) -0.0106(13) -0.0031(13) 0.0014(12)
O3 0.0540(16) 0.0418(14) 0.081(2) 0.0148(15) 0.0001(16) -0.0060(12)
O4 0.0441(16) 0.0492(16) 0.0648(19) -0.0082(14) 0.0110(15) 0.0033(13)
O5 0.0392(16) 0.087(2) 0.107(3) -0.009(2) 0.0172(19) 0.0028(16)
C1 0.055(3) 0.052(3) 0.056(3) -0.011(2) 0.020(2) -0.009(2)
C2 0.042(2) 0.037(2) 0.047(2) -0.006(2) 0.002(2) -0.0049(18)
C3 0.051(2) 0.047(2) 0.036(2) 0.0039(19) -0.001(2) -0.0025(19)
C4 0.063(3) 0.048(3) 0.089(4) -0.007(3) 0.001(3) 0.007(2)
C5 0.037(2) 0.060(3) 0.094(3) -0.005(3) 0.008(2) -0.007(2)
C6 0.054(2) 0.037(2) 0.028(2) -0.0034(18) -0.002(2) -0.0039(17)
C7 0.038(2) 0.0301(19) 0.037(2) 0.0054(18) 0.0024(19) 0.0027(17)
C8 0.044(2) 0.036(2) 0.040(2) -0.003(2) 0.0053(19) -0.0034(18)
C9 0.068(3) 0.050(2) 0.034(2) 0.001(2) 0.003(2) -0.002(2)
C10 0.066(3) 0.049(2) 0.046(3) -0.011(2) 0.007(2) 0.001(2)
C11 0.034(2) 0.057(3) 0.065(3) 0.012(2) 0.005(2) 0.000(2)
C12 0.041(2) 0.044(2) 0.041(2) 0.004(2) -0.005(2) 0.000(2)
C13 0.045(3) 0.060(3) 0.065(3) 0.013(3) -0.009(2) -0.009(2)
C14 0.054(3) 0.055(3) 0.065(3) 0.006(3) -0.024(3) -0.015(2)
C15 0.068(3) 0.051(3) 0.055(3) -0.009(2) -0.017(3) 0.002(2)
C16 0.051(3) 0.042(2) 0.047(2) -0.0046(19) -0.003(2) -0.008(2)
C17 0.045(2) 0.0277(19) 0.036(2) 0.0054(16) -0.004(2) 0.0000(18)

loop_
_atom_type_symbol
_atom_type_description
_atom_type_scat_dispersion_real
_atom_type_scat_dispersion_imag
_atom_type_scat_source
C C 0.0033 0.0016 'International Tables Vol C Tables 4.2.6.8 and 6.1.1.4'
H H 0.0000 0.0000 'International Tables Vol C Tables 4.2.6.8 and 6.1.1.4'
O O 0.0106 0.0060 'International Tables Vol C Tables 4.2.6.8 and 6.1.1.4'
P P 0.1023 0.0942 'International Tables Vol C Tables 4.2.6.8 and 6.1.1.4'

loop_
_geom_angle_atom_site_label_1
_geom_angle_atom_site_label_2
_geom_angle_atom_site_label_3
_geom_angle
O3 P O1 111.27(15)
O3 P O2 112.22(15)
O1 P O2 104.55(14)
O3 P C6 115.84(14)
O1 P C6 103.94(15)
O2 P C6 108.12(15)
C1 O1 P 120.6(2)
C3 O2 P 118.8(2)
C11 O4 C8 122.4(3)
O1 C1 C2 112.6(3)
O1 C1 H1A 109.1
C2 C1 H1A 109.1
O1 C1 H1B 109.1
C2 C1 H1B 109.1
H1A C1 H1B 107.8
C3 C2 C1 107.3(3)
C3 C2 C4 109.2(3)
C1 C2 C4 108.2(3)
C3 C2 C5 111.1(3)
C1 C2 C5 110.9(3)
C4 C2 C5 110.1(3)
O2 C3 C2 112.2(3)
O2 C3 H3A 109.2
C2 C3 H3A 109.2
O2 C3 H3B 109.2
C2 C3 H3B 109.2
H3A C3 H3B 107.9
C2 C4 H4A 109.5
C2 C4 H4B 109.5
H4A C4 H4B 109.5
C2 C4 H4C 109.5
H4A C4 H4C 109.5
H4B C4 H4C 109.5
C2 C5 H5A 109.5
C2 C5 H5B 109.5
H5A C5 H5B 109.5
C2 C5 H5C 109.5
H5A C5 H5C 109.5
H5B C5 H5C 109.5
C7 C6 P 134.7(3)
C7 C6 H6 112.6
P C6 H6 112.6
C6 C7 C17 120.2(3)
C6 C7 C8 126.6(3)
C17 C7 C8 113.1(3)
O4 C8 C9 107.1(3)
O4 C8 C7 110.2(3)
C9 C8 C7 110.6(3)
O4 C8 C10 101.0(3)
C9 C8 C10 111.4(3)
C7 C8 C10 115.8(3)
C8 C9 H9A 109.5
C8 C9 H9B 109.5
H9A C9 H9B 109.5
C8 C9 H9C 109.5
H9A C9 H9C 109.5
H9B C9 H9C 109.5
C8 C10 H10A 109.5
C8 C10 H10B 109.5
H10A C10 H10B 109.5
C8 C10 H10C 109.5
H10A C10 H10C 109.5
H10B C10 H10C 109.5
O5 C11 O4 118.6(4)
O5 C11 C12 124.2(4)
O4 C11 C12 117.1(3)
C13 C12 C17 120.5(4)
C13 C12 C11 119.0(4)
C17 C12 C11 120.4(3)
C14 C13 C12 120.7(4)
C14 C13 H13 119.7
C12 C13 H13 119.7
C13 C14 C15 119.5(4)
C13 C14 H14 120.3
C15 C14 H14 120.3
C14 C15 C16 120.2(4)
C14 C15 H15 119.9
C16 C15 H15 119.9
C15 C16 C17 121.3(4)
C15 C16 H16 119.4
C17 C16 H16 119.4
C16 C17 C12 117.7(3)
C16 C17 C7 122.4(3)
C12 C17 C7 119.8(3)

loop_
_geom_bond_atom_site_label_1
_geom_bond_atom_site_label_2
_geom_bond_distance
P O3 1.455(2)
P O1 1.573(2)
P O2 1.574(2)
P C6 1.784(3)
O1 C1 1.450(4)
O2 C3 1.449(4)
O4 C11 1.345(4)
O4 C8 1.478(4)
O5 C11 1.198(4)
C1 C2 1.524(5)
C1 H1A 0.9700
C1 H1B 0.9700
C2 C3 1.497(4)
C2 C4 1.524(5)
C2 C5 1.536(4)
C3 H3A 0.9700
C3 H3B 0.9700
C4 H4A 0.9600
C4 H4B 0.9600
C4 H4C 0.9600
C5 H5A 0.9600
C5 H5B 0.9600
C5 H5C 0.9600
C6 C7 1.332(4)
C6 H6 0.9300
C7 C17 1.484(4)
C7 C8 1.518(5)
C8 C9 1.516(5)
C8 C10 1.528(4)
C9 H9A 0.9600
C9 H9B 0.9600
C9 H9C 0.9600
C10 H10A 0.9600
C10 H10B 0.9600
C10 H10C 0.9600
C11 C12 1.473(5)
C12 C13 1.386(4)
C12 C17 1.395(4)
C13 C14 1.368(5)
C13 H13 0.9300
C14 C15 1.375(5)
C14 H14 0.9300
C15 C16 1.380(5)
C15 H15 0.9300
C16 C17 1.387(4)
C16 H16 0.9300

loop_
_cod_related_entry_id
_cod_related_entry_database
_cod_related_entry_code
1 ChemSpider 10167764
